data_1518231
loop_
_publ_author_name
'Gerault, Y.'
'Riou, A.'
'Cudennec, Y.'
'Bonnin, A.'

_publ_section_title
;
 Structure de Bi2(CrO4)2Cr2O7
;
_journal_name_full 'Revue de Chimie Minerale'
_journal_page_first 631
_journal_page_last 640
_journal_volume 24
_journal_year 1987
_chemical_formula_sum 'Bi2 Cr4 O15'
_chemical_formula_weight 865.94
_space_group_IT_number 2
_symmetry_cell_setting triclinic
_symmetry_Int_Tables_number 2
_symmetry_space_group_name_Hall '-P 1'
_symmetry_space_group_name_H-M 'P -1'
_cell_angle_alpha 93.0(1)
_cell_angle_beta 89.9(1)
_cell_angle_gamma 85.3(1)
_cell_formula_units_Z 4
_cell_length_a 13.339(9)
_cell_length_b 18.27(1)
_cell_length_c 4.986(2)
_cell_volume 1209.3(12)
_diffrn_ambient_temperature 293
_diffrn_radiation_probe x-ray
_diffrn_radiation_type MoK\a
_diffrn_radiation_wavelength 0.71069
_exptl_absorpt_coefficient_mu 32.55
_exptl_crystal_density_diffrn 4.755
_exptl_crystal_density_meas 4.77
_exptl_crystal_F_000 1528
_refine_ls_number_parameters 189
_refine_ls_number_reflns 1863
_refine_ls_R_factor_gt 0.085
_refine_ls_wR_factor_gt 0.098
_cod_data_source_file RCM-1987-24-631-640.cif
_cod_data_source_block Bi2(CrO4)2Cr2O7
_cod_database_code 1518231

loop_
_symmetry_equiv_pos_site_id
_symmetry_equiv_pos_as_xyz
1 x,y,z
2 -x,-y,-z

loop_
_atom_site_label
_atom_site_type_symbol
_atom_site_thermal_displace_type
_atom_site_fract_x
_atom_site_fract_y
_atom_site_fract_z
_atom_site_occupancy
_atom_site_U_iso_or_equiv
Bi1 Bi Uiso 0.20160(10) 0.40563(9) 0.2287(3) 1.000 0.0136(4)
Bi2 Bi Uiso 0.70170(10) 0.90730(8) 0.2383(3) 1.000 0.0155(4)
Bi3 Bi Uiso 0.70350(10) 0.40595(9) 0.7258(3) 1.000 0.0180(5)
Bi4 Bi Uiso 0.20510(10) 0.90406(9) 0.7018(3) 1.000 0.0186(5)
Cr1 Cr Uiso 0.8934(6) 0.4569(4) 0.2140(10) 1.000 0.0139(13)
Cr2 Cr Uiso 0.1144(5) 0.0468(4) 0.2710(10) 1.000 0.0101(13)
Cr3 Cr Uiso 0.3883(5) 0.9560(4) 0.2020(10) 1.000 0.0063(13)
Cr4 Cr Uiso 0.6066(5) 0.5486(4) 0.2730(10) 1.000 0.0101(13)
Cr5 Cr Uiso 0.3832(5) 0.2451(4) 0.3050(10) 1.000 0.0089(13)
Cr6 Cr Uiso 0.8819(6) 0.7460(4) 0.3260(10) 1.000 0.0152(13)
Cr7 Cr Uiso 0.1141(6) 0.7684(4) 0.1070(10) 1.000 0.0177(13)
Cr8 Cr Uiso 0.6203(6) 0.2674(4) 0.2870(10) 1.000 0.0165(13)
O1 O Uiso 0.312(2) 0.4800(10) 0.451(5) 1.000 0.006(6)
O2 O Uiso 0.500(2) 0.585(2) 0.378(5) 1.000 0.017(6)
O3 O Uiso 0.665(2) 0.603(2) 0.105(5) 1.000 0.013(6)
O4 O Uiso 0.180(2) 0.102(2) 0.089(5) 1.000 0.015(6)
O5 O Uiso 0.681(2) 0.031(2) 0.094(5) 1.000 0.013(6)
O6 O Uiso 0.887(2) 0.5400(10) 0.372(4) 1.000 0.006(5)
O7 O Uiso 0.192(2) 0.527(2) 0.061(5) 1.000 0.008(6)
O8 O Uiso 0.403(3) 0.031(2) 0.350(7) 1.000 0.042(10)
O9 O Uiso 0.175(3) 0.024(2) 0.545(6) 1.000 0.028(8)
O10 O Uiso 0.333(2) 0.900(2) 0.395(5) 1.000 0.019(8)
O11 O Uiso 0.001(3) 0.081(2) 0.351(6) 1.000 0.029(9)
O12 O Uiso 0.094(3) 0.975(2) 0.082(6) 1.000 0.027(8)
O13 O Uiso 0.601(2) 0.4690(10) 0.106(5) 1.000 0.005(6)
O14 O Uiso 0.841(2) 0.401(2) 0.401(5) 1.000 0.015(6)
O15 O Uiso 0.315(3) 0.321(2) 0.411(6) 1.000 0.020(8)
O16 O Uiso 0.808(3) 0.819(2) 0.412(6) 1.000 0.019(8)
O17 O Uiso 0.003(3) 0.422(2) 0.127(6) 1.000 0.022(8)
O18 O Uiso 0.505(2) 0.926(2) 0.131(5) 1.000 0.017(6)
O19 O Uiso 0.670(3) 0.191(2) 0.157(6) 1.000 0.020(8)
O20 O Uiso 0.177(4) 0.689(2) 0.200(8) 1.000 0.053(11)
O21 O Uiso 0.407(3) 0.193(2) 0.543(6) 1.000 0.023(8)
O22 O Uiso 0.493(2) 0.275(2) 0.182(5) 1.000 0.013(6)
O23 O Uiso 0.908(2) 0.695(2) 0.586(5) 1.000 0.017(6)
O24 O Uiso 0.322(3) 0.202(2) 0.063(6) 1.000 0.023(8)
O25 O Uiso 0.836(3) 0.693(2) 0.111(6) 1.000 0.024(8)
O26 O Uiso -0.013(3) 0.778(2) 0.195(7) 1.000 0.047(11)
O27 O Uiso 0.676(3) 0.340(2) 0.195(6) 1.000 0.023(8)
O28 O Uiso 0.162(3) 0.838(2) 0.240(6) 1.000 0.019(8)
O29 O Uiso 0.374(2) 0.731(2) 0.372(5) 1.000 0.017(6)
O30 O Uiso 0.885(3) 0.223(2) 0.236(6) 1.000 0.033(9)

loop_
_atom_type_symbol
_atom_type_description
_atom_type_scat_dispersion_real
_atom_type_scat_dispersion_imag
_atom_type_scat_source
Bi Bi -4.1077 10.2566 ' International Tables Vol C Tables 4.2.6.8 and 6.1.1.4'
Cr Cr 0.3209 0.6236 ' International Tables Vol C Tables 4.2.6.8 and 6.1.1.4'
O O 0.0106 0.0060 ' International Tables Vol C Tables 4.2.6.8 and 6.1.1.4'

loop_
_geom_angle_atom_site_label_1
_geom_angle_atom_site_label_2
_geom_angle_atom_site_label_3
_geom_angle
_geom_angle_site_symmetry_1
_geom_angle_site_symmetry_3
_geom_angle_publ_flag
O1 Bi1 O7 68.2(8) . . yes
O1 Bi1 O15 77.6(11) . . yes
O1 Bi1 O17 133.3(9) . . yes
O1 Bi1 O3 81.2(9) . 2_665 yes
O1 Bi1 O25 152.0(11) . 2_665 yes
O1 Bi1 O6 73.5(9) . 2_666 yes
O1 Bi1 O23 130.2(8) . 2_666 yes
O7 Bi1 O15 140.6(12) . . yes
O7 Bi1 O17 81.0(10) . . yes
O3 Bi1 O7 76.9(11) 2_665 . yes
O7 Bi1 O25 114.4(10) . 2_665 yes
O6 Bi1 O7 87.3(8) 2_666 . yes
O7 Bi1 O23 143.3(9) . 2_666 yes
O15 Bi1 O17 138.3(12) . . yes
O3 Bi1 O15 79.1(11) 2_665 . yes
O15 Bi1 O25 87.3(12) . 2_665 yes
O6 Bi1 O15 101.6(9) 2_666 . yes
O15 Bi1 O23 74.8(12) . 2_666 yes
O3 Bi1 O17 125.7(9) 2_665 . yes
O17 Bi1 O25 72.5(12) . 2_665 yes
O6 Bi1 O17 70.8(9) 2_666 . yes
O17 Bi1 O23 63.7(10) . 2_666 yes
O3 Bi1 O25 72.9(12) 2_665 2_665 yes
O3 Bi1 O6 153.8(10) 2_665 2_666 yes
O3 Bi1 O23 131.5(11) 2_665 2_666 yes
O6 Bi1 O25 133.3(10) 2_666 2_665 yes
O23 Bi1 O25 65.8(10) 2_666 2_665 yes
O6 Bi1 O23 72.5(8) 2_666 2_666 yes
O16 Bi2 O18 136.7(12) . . yes
O5 Bi2 O16 146.2(12) 1_565 . yes
O4 Bi2 O16 81.7(12) 2_665 . yes
O16 Bi2 O24 77.2(12) . 2_665 yes
O8 Bi2 O16 105.4(11) 2_666 . yes
O9 Bi2 O16 77.0(13) 2_666 . yes
O16 Bi2 O21 70.9(13) . 2_666 yes
O5 Bi2 O18 76.8(10) 1_565 . yes
O4 Bi2 O18 122.1(9) 2_665 . yes
O18 Bi2 O24 78.3(12) . 2_665 yes
O8 Bi2 O18 67.8(10) 2_666 . yes
O9 Bi2 O18 137.3(12) 2_666 . yes
O18 Bi2 O21 66.6(11) . 2_666 yes
O4 Bi2 O5 81.1(11) 2_665 1_565 yes
O5 Bi2 O24 123.2(10) 1_565 2_665 yes
O5 Bi2 O8 81.2(10) 1_565 2_666 yes
O5 Bi2 O9 71.6(11) 1_565 2_666 yes
O5 Bi2 O21 139.8(11) 1_565 2_666 yes
O4 Bi2 O24 70.7(12) 2_665 2_665 yes
O4 Bi2 O8 156.6(12) 2_665 2_666 yes
O4 Bi2 O9 80.6(11) 2_665 2_666 yes
O4 Bi2 O21 132.4(12) 2_665 2_666 yes
O8 Bi2 O24 132.3(12) 2_666 2_665 yes
O9 Bi2 O24 143.7(13) 2_666 2_665 yes
O21 Bi2 O24 65.8(11) 2_666 2_665 yes
O8 Bi2 O9 79.4(12) 2_666 2_666 yes
O8 Bi2 O21 70.3(11) 2_666 2_666 yes
O9 Bi2 O21 127.1(10) 2_666 2_666 yes
O13 Bi3 O14 151.7(10) 1_556 . yes
O14 Bi3 O27 134.0(11) . 1_556 yes
O1 Bi3 O14 76.1(11) 2_666 . yes
O2 Bi3 O14 127.5(8) 2_666 . yes
O7 Bi3 O14 79.1(10) 2_666 . yes
O14 Bi3 O20 68.5(13) . 2_666 yes
O13 Bi3 O27 58.0(9) 1_556 1_556 yes
O1 Bi3 O13 84.0(8) 2_666 1_556 yes
O2 Bi3 O13 67.5(8) 2_666 1_556 yes
O7 Bi3 O13 75.9(9) 2_666 1_556 yes
O13 Bi3 O20 121.0(11) 1_556 2_666 yes
O1 Bi3 O27 140.8(10) 2_666 1_556 yes
O2 Bi3 O27 91.6(10) 2_666 1_556 yes
O7 Bi3 O27 87.6(11) 2_666 1_556 yes
O20 Bi3 O27 66.4(13) 2_666 1_556 yes
O1 Bi3 O2 81.3(10) 2_666 2_666 yes
O1 Bi3 O7 72.7(11) 2_666 2_666 yes
O1 Bi3 O20 140.6(13) 2_666 2_666 yes
O2 Bi3 O7 136.8(11) 2_666 2_666 yes
O2 Bi3 O20 134.5(14) 2_666 2_666 yes
O7 Bi3 O20 83.9(14) 2_666 2_666 yes
O10 Bi4 O28 66.9(11) . . yes
O10 Bi4 O12 150.5(12) . 1_556 yes
O9 Bi4 O10 81.2(13) 1_565 . yes
O10 Bi4 O11 132.2(9) . 2_566 yes
O5 Bi4 O10 76.3(10) 2_666 . yes
O10 Bi4 O19 74.3(11) . 2_666 yes
O10 Bi4 O30 117.2(12) . 2_666 yes
O12 Bi4 O28 133.1(12) 1_556 . yes
O9 Bi4 O28 94.2(11) 1_565 . yes
O11 Bi4 O28 72.8(11) 2_566 . yes
O5 Bi4 O28 142.9(11) 2_666 . yes
O19 Bi4 O28 96.6(11) 2_666 . yes
O28 Bi4 O30 67.5(10) . 2_666 yes
O9 Bi4 O12 76.2(11) 1_565 1_556 yes
O11 Bi4 O12 60.3(11) 2_566 1_556 yes
O5 Bi4 O12 79.6(11) 2_666 1_556 yes
O12 Bi4 O19 116.6(10) 1_556 2_666 yes
O12 Bi4 O30 92.3(11) 1_556 2_666 yes
O9 Bi4 O11 77.2(12) 1_565 2_566 yes
O5 Bi4 O9 75.1(12) 2_666 1_565 yes
O9 Bi4 O19 146.6(13) 1_565 2_666 yes
O9 Bi4 O30 142.3(13) 1_565 2_666 yes
O5 Bi4 O11 135.5(11) 2_666 2_566 yes
O11 Bi4 O19 136.2(12) 2_566 2_666 yes
O11 Bi4 O30 66.1(11) 2_566 2_666 yes
O5 Bi4 O19 77.3(12) 2_666 2_666 yes
O5 Bi4 O30 138.9(11) 2_666 2_666 yes
O19 Bi4 O30 70.6(12) 2_666 2_666 yes
O6 Cr1 O14 108.8(14) . . yes
O6 Cr1 O17 116.4(17) . 1_655 yes
O6 Cr1 O7 101.2(14) . 2_665 yes
O14 Cr1 O17 109.2(17) . 1_655 yes
O7 Cr1 O14 105.7(14) 2_665 . yes
O7 Cr1 O17 114.7(14) 2_665 1_655 yes
O4 Cr2 O9 111.3(16) . . yes
O4 Cr2 O11 114.2(17) . . yes
O4 Cr2 O12 107.9(16) . 1_545 yes
O9 Cr2 O11 109.3(17) . . yes
O9 Cr2 O12 111.4(18) . 1_545 yes
O11 Cr2 O12 102.6(19) . 1_545 yes
O10 Cr3 O18 111.9(16) . . yes
O8 Cr3 O10 112.1(17) 1_565 . yes
O5 Cr3 O10 110.3(14) 2_665 . yes
O8 Cr3 O18 101.2(19) 1_565 . yes
O5 Cr3 O18 110.6(13) 2_665 . yes
O5 Cr3 O8 110.4(18) 2_665 1_565 yes
O2 Cr4 O3 112.2(17) . . yes
O2 Cr4 O13 113.9(15) . . yes
O1 Cr4 O2 111.9(12) 2_666 . yes
O3 Cr4 O13 110.8(14) . . yes
O1 Cr4 O3 107.4(13) 2_666 . yes
O1 Cr4 O13 99.8(11) 2_666 . yes
O15 Cr5 O21 111.0(17) . . yes
O15 Cr5 O22 105.0(18) . . yes
O15 Cr5 O24 109.4(19) . . yes
O21 Cr5 O22 110.3(18) . . yes
O21 Cr5 O24 110.4(18) . . yes
O22 Cr5 O24 110.6(16) . . yes
O16 Cr6 O23 111.5(15) . . yes
O16 Cr6 O25 114(2) . . yes
O16 Cr6 O26 105.5(19) . 1_655 yes
O23 Cr6 O25 105.0(17) . . yes
O23 Cr6 O26 112.1(16) . 1_655 yes
O25 Cr6 O26 109.0(18) . 1_655 yes
O20 Cr7 O26 115(2) . . yes
O20 Cr7 O28 111(2) . . yes
O20 Cr7 O30 112.8(19) . 2_665 yes
O26 Cr7 O28 106.3(19) . . yes
O26 Cr7 O30 104.4(18) . 2_665 yes
O28 Cr7 O30 107.2(17) . 2_665 yes
O19 Cr8 O22 106.6(18) . . yes
O19 Cr8 O27 113.7(19) . . yes
O19 Cr8 O29 110.9(17) . 2_666 yes
O22 Cr8 O27 109.3(18) . . yes
O22 Cr8 O29 110.1(13) . 2_666 yes
O27 Cr8 O29 106.3(16) . 2_666 yes
Bi1 O1 Bi3 108.7(10) . 2_666 yes
Bi1 O1 Cr4 124.6(10) . 2_666 yes
Bi3 O1 Cr4 126.7(12) 2_666 2_666 yes
Bi3 O2 Cr4 143.7(16) 2_666 . yes
Bi1 O3 Cr4 138(2) 2_665 . yes
Bi2 O4 Cr2 139(2) 2_665 . yes
Bi2 O5 Cr3 116.2(16) 1_545 2_665 yes
Bi2 O5 Bi4 108.7(11) 1_545 2_666 yes
Bi4 O5 Cr3 132.0(18) 2_666 2_665 yes
Bi1 O6 Cr1 133.9(12) 2_666 . yes
Bi1 O7 Cr1 116.1(16) . 2_665 yes
Bi1 O7 Bi3 110.4(11) . 2_666 yes
Bi3 O7 Cr1 133.5(19) 2_666 2_665 yes
Bi2 O8 Cr3 127(2) 2_666 1_545 yes
Bi4 O9 Cr2 126.6(19) 1_545 . yes
Bi2 O9 Cr2 125.1(19) 2_666 . yes
Bi2 O9 Bi4 104.7(14) 2_666 1_545 yes
Bi4 O10 Cr3 139(2) . . yes
Bi4 O11 Cr2 154.5(19) 2_566 . yes
Bi4 O12 Cr2 131(2) 1_554 1_565 yes
Bi3 O13 Cr4 132.7(13) 1_554 . yes
Bi3 O14 Cr1 137.9(19) . . yes
Bi1 O15 Cr5 136.9(17) . . yes
Bi2 O16 Cr6 142.1(17) . . yes
Bi1 O17 Cr1 148.8(18) . 1_455 yes
Bi2 O18 Cr3 153.6(15) . . yes
Bi4 O19 Cr8 135.4(18) 2_666 . yes
Bi3 O20 Cr7 165(3) 2_666 . yes
Bi2 O21 Cr5 131(2) 2_666 . yes
Cr5 O22 Cr8 134.0(18) . . yes
Bi1 O23 Cr6 126.9(14) 2_666 . yes
Bi2 O24 Cr5 152(2) 2_665 . yes
Bi1 O25 Cr6 168(2) 2_665 . yes
Cr6 O26 Cr7 152(2) 1_455 . yes
Bi3 O27 Cr8 136.0(17) 1_554 . yes
Bi4 O28 Cr7 143.7(19) . . yes
Bi4 O30 Cr7 103.9(16) 2_666 2_665 yes

loop_
_geom_bond_atom_site_label_1
_geom_bond_atom_site_label_2
_geom_bond_distance
_geom_bond_site_symmetry_2
_geom_bond_publ_flag
Bi1 O1 2.33(2) . yes
Bi1 O7 2.40(4) . yes
Bi1 O15 2.30(4) . yes
Bi1 O17 2.69(4) . yes
Bi1 O3 2.42(3) 2_665 yes
Bi1 O25 2.49(3) 2_665 yes
Bi1 O6 2.44(2) 2_666 yes
Bi1 O23 2.64(3) 2_666 yes
Bi2 O16 2.27(4) . yes
Bi2 O18 2.68(3) . yes
Bi2 O5 2.40(4) 1_565 yes
Bi2 O4 2.26(3) 2_665 yes
Bi2 O24 2.48(3) 2_665 yes
Bi2 O8 2.63(4) 2_666 yes
Bi2 O9 2.38(4) 2_666 yes
Bi2 O21 2.70(4) 2_666 yes
Bi3 O14 2.44(3) . yes
Bi3 O13 2.51(2) 1_556 yes
Bi3 O27 2.73(3) 1_556 yes
Bi3 O1 2.299(19) 2_666 yes
Bi3 O2 2.76(3) 2_666 yes
Bi3 O7 2.17(3) 2_666 yes
Bi3 O20 2.30(4) 2_666 yes
Bi4 O10 2.28(3) . yes
Bi4 O28 2.63(3) . yes
Bi4 O12 2.62(3) 1_556 yes
Bi4 O9 2.37(4) 1_565 yes
Bi4 O11 2.76(4) 2_566 yes
Bi4 O5 2.22(3) 2_666 yes
Bi4 O19 2.44(4) 2_666 yes
Bi4 O30 2.73(4) 2_666 yes
Cr1 O6 1.67(2) . yes
Cr1 O14 1.62(3) . yes
Cr1 O17 1.60(4) 1_655 yes
Cr1 O7 1.81(3) 2_665 yes
Cr2 O4 1.69(3) . yes
Cr2 O9 1.64(3) . yes
Cr2 O11 1.63(4) . yes
Cr2 O12 1.62(3) 1_545 yes
Cr3 O10 1.66(3) . yes
Cr3 O18 1.64(3) . yes
Cr3 O8 1.55(4) 1_565 yes
Cr3 O5 1.76(3) 2_665 yes
Cr4 O2 1.60(3) . yes
Cr4 O3 1.58(3) . yes
Cr4 O13 1.65(2) . yes
Cr4 O1 1.83(3) 2_666 yes
Cr5 O15 1.66(4) . yes
Cr5 O21 1.58(3) . yes
Cr5 O22 1.73(3) . yes
Cr5 O24 1.66(3) . yes
Cr6 O16 1.63(4) . yes
Cr6 O23 1.66(3) . yes
Cr6 O25 1.57(3) . yes
Cr6 O26 1.70(4) 1_655 yes
Cr7 O20 1.70(4) . yes
Cr7 O26 1.74(4) . yes
Cr7 O28 1.59(4) . yes
Cr7 O30 1.73(3) 2_665 yes
Cr8 O19 1.60(4) . yes
Cr8 O22 1.78(3) . yes
Cr8 O27 1.66(4) . yes
Cr8 O29 1.70(3) 2_666 yes

loop_
_geom_torsion_atom_site_label_1
_geom_torsion_atom_site_label_2
_geom_torsion_atom_site_label_3
_geom_torsion_atom_site_label_4
_geom_torsion
_geom_torsion_site_symmetry_1
_geom_torsion_site_symmetry_3
_geom_torsion_site_symmetry_4
_geom_torsion_publ_flag
O7 Bi1 O1 Bi3 -0.1(9) . . 2_666 no
O7 Bi1 O1 Cr4 178.1(18) . . 2_666 no
O15 Bi1 O1 Bi3 160.0(13) . . 2_666 no
O15 Bi1 O1 Cr4 -21.9(15) . . 2_666 no
O17 Bi1 O1 Bi3 -52.5(16) . . 2_666 no
O17 Bi1 O1 Cr4 125.7(15) . . 2_666 no
O3 Bi1 O1 Bi3 79.2(12) 2_665 . 2_666 no
O3 Bi1 O1 Cr4 -102.6(16) 2_665 . 2_666 no
O25 Bi1 O1 Bi3 101(2) 2_665 . 2_666 no
O25 Bi1 O1 Cr4 -81(3) 2_665 . 2_666 no
O6 Bi1 O1 Bi3 -93.8(10) 2_666 . 2_666 no
O6 Bi1 O1 Cr4 84.4(15) 2_666 . 2_666 no
O23 Bi1 O1 Bi3 -142.5(11) 2_666 . 2_666 no
O23 Bi1 O1 Cr4 36(2) 2_666 . 2_666 no
O1 Bi1 O7 Cr1 178.0(17) . . 2_665 no
O1 Bi1 O7 Bi3 0.1(10) . . 2_666 no
O15 Bi1 O7 Cr1 146.3(15) . . 2_665 no
O15 Bi1 O7 Bi3 -32(2) . . 2_666 no
O17 Bi1 O7 Cr1 -37.7(14) . . 2_665 no
O17 Bi1 O7 Bi3 144.4(13) . . 2_666 no
O3 Bi1 O7 Cr1 92.4(14) 2_665 . 2_665 no
O3 Bi1 O7 Bi3 -85.5(12) 2_665 . 2_666 no
O25 Bi1 O7 Cr1 28.3(18) 2_665 . 2_665 no
O25 Bi1 O7 Bi3 -149.5(13) 2_665 . 2_666 no
O6 Bi1 O7 Cr1 -108.7(14) 2_666 . 2_665 no
O6 Bi1 O7 Bi3 73.5(12) 2_666 . 2_666 no
O23 Bi1 O7 Cr1 -53(2) 2_666 . 2_665 no
O23 Bi1 O7 Bi3 128.9(13) 2_666 . 2_666 no
O1 Bi1 O15 Cr5 -131(3) . . . no
O7 Bi1 O15 Cr5 -101(3) . . . no
O17 Bi1 O15 Cr5 85(3) . . . no
O3 Bi1 O15 Cr5 -48(3) 2_665 . . no
O25 Bi1 O15 Cr5 26(3) 2_665 . . no
O6 Bi1 O15 Cr5 159(3) 2_666 . . no
O23 Bi1 O15 Cr5 91(3) 2_666 . . no
O1 Bi1 O17 Cr1 -29(4) . . 1_455 no
O7 Bi1 O17 Cr1 -77(4) . . 1_455 no
O15 Bi1 O17 Cr1 99(4) . . 1_455 no
O3 Bi1 O17 Cr1 -144(4) 2_665 . 1_455 no
O25 Bi1 O17 Cr1 163(4) 2_665 . 1_455 no
O6 Bi1 O17 Cr1 13(4) 2_666 . 1_455 no
O23 Bi1 O17 Cr1 92(4) 2_666 . 1_455 no
O1 Bi1 O3 Cr4 -57(2) . 2_665 2_665 no
O7 Bi1 O3 Cr4 13(2) . 2_665 2_665 no
O15 Bi1 O3 Cr4 -135(2) . 2_665 2_665 no
O17 Bi1 O3 Cr4 82(2) . 2_665 2_665 no
O1 Bi1 O6 Cr1 39.3(17) . 2_666 2_666 no
O7 Bi1 O6 Cr1 -28.8(18) . 2_666 2_666 no
O15 Bi1 O6 Cr1 112.5(19) . 2_666 2_666 no
O17 Bi1 O6 Cr1 -110(2) . 2_666 2_666 no
O1 Bi1 O23 Cr6 -29(3) . 2_666 2_666 no
O7 Bi1 O23 Cr6 -137.2(18) . 2_666 2_666 no
O15 Bi1 O23 Cr6 30.1(19) . 2_666 2_666 no
O17 Bi1 O23 Cr6 -154(2) . 2_666 2_666 no
O18 Bi2 O16 Cr6 91(4) . . . no
O5 Bi2 O16 Cr6 -98(4) 1_565 . . no
O4 Bi2 O16 Cr6 -38(3) 2_665 . . no
O24 Bi2 O16 Cr6 34(3) 2_665 . . no
O8 Bi2 O16 Cr6 165(3) 2_666 . . no
O9 Bi2 O16 Cr6 -121(4) 2_666 . . no
O21 Bi2 O16 Cr6 102(4) 2_666 . . no
O16 Bi2 O18 Cr3 95(5) . . . no
O5 Bi2 O18 Cr3 -80(4) 1_565 . . no
O4 Bi2 O18 Cr3 -151(4) 2_665 . . no
O24 Bi2 O18 Cr3 151(5) 2_665 . . no
O8 Bi2 O18 Cr3 5(4) 2_666 . . no
O9 Bi2 O18 Cr3 -37(5) 2_666 . . no
O21 Bi2 O18 Cr3 83(4) 2_666 . . no
O16 Bi2 O4 Cr2 -134(2) . 2_665 2_665 no
O18 Bi2 O4 Cr2 85(2) . 2_665 2_665 no
O16 Bi2 O24 Cr5 169(4) . 2_665 2_665 no
O18 Bi2 O24 Cr5 25(4) . 2_665 2_665 no
O16 Bi2 O9 Cr2 -33(2) . 2_666 2_666 no
O18 Bi2 O9 Cr2 116(2) . 2_666 2_666 no
O16 Bi2 O21 Cr5 28(2) . 2_666 2_666 no
O18 Bi2 O21 Cr5 -161(3) . 2_666 2_666 no
O13 Bi3 O14 Cr1 -38(3) 1_556 . . no
O27 Bi3 O14 Cr1 -142(2) 1_556 . . no
O1 Bi3 O14 Cr1 8(2) 2_666 . . no
O2 Bi3 O14 Cr1 76(3) 2_666 . . no
O7 Bi3 O14 Cr1 -66(2) 2_666 . . no
O20 Bi3 O14 Cr1 -154(3) 2_666 . . no
O14 Bi3 O13 Cr4 1(3) . 1_556 1_556 no
O14 Bi3 O27 Cr8 -98(3) . 1_556 1_556 no
O14 Bi3 O1 Cr4 95.4(16) . 2_666 . no
O14 Bi3 O1 Bi1 -82.7(11) . 2_666 2_666 no
O13 Bi3 O1 Cr4 -104.9(16) 1_556 2_666 . no
O27 Bi3 O1 Cr4 -118.7(18) 1_556 2_666 . no
O2 Bi3 O1 Cr4 -36.9(15) 2_666 2_666 . no
O7 Bi3 O1 Cr4 178.0(18) 2_666 2_666 . no
O20 Bi3 O1 Cr4 122(2) 2_666 2_666 . no
O14 Bi3 O2 Cr4 -142(3) . 2_666 2_666 no
O14 Bi3 O7 Cr1 -104(2) . 2_666 1_556 no
O14 Bi3 O7 Bi1 78.8(12) . 2_666 2_666 no
O28 Bi4 O10 Cr3 108(2) . . . no
O12 Bi4 O10 Cr3 -31(4) 1_556 . . no
O9 Bi4 O10 Cr3 9(2) 1_565 . . no
O11 Bi4 O10 Cr3 73(3) 2_566 . . no
O5 Bi4 O10 Cr3 -67(2) 2_666 . . no
O19 Bi4 O10 Cr3 -148(2) 2_666 . . no
O30 Bi4 O10 Cr3 154(2) 2_666 . . no
O10 Bi4 O28 Cr7 136(4) . . . no
O12 Bi4 O28 Cr7 -71(4) 1_556 . . no
O9 Bi4 O28 Cr7 -146(4) 1_565 . . no
O11 Bi4 O28 Cr7 -71(4) 2_566 . . no
O5 Bi4 O28 Cr7 143(3) 2_666 . . no
O19 Bi4 O28 Cr7 66(4) 2_666 . . no
O30 Bi4 O28 Cr7 0(3) 2_666 . . no
O10 Bi4 O9 Cr2 82(2) . 1_565 1_565 no
O28 Bi4 O9 Cr2 16(3) . 1_565 1_565 no
O10 Bi4 O11 Cr2 -134(4) . 2_566 2_566 no
O28 Bi4 O11 Cr2 -168(5) . 2_566 2_566 no
O10 Bi4 O5 Cr3 -118(2) . 2_666 1_556 no
O28 Bi4 O5 Cr3 -125(2) . 2_666 1_556 no
O10 Bi4 O19 Cr8 -61(3) . 2_666 2_666 no
O28 Bi4 O19 Cr8 3(3) . 2_666 2_666 no
O10 Bi4 O30 Cr7 130.6(15) . 2_666 1_556 no
O28 Bi4 O30 Cr7 177(2) . 2_666 1_556 no
O14 Cr1 O6 Bi1 -10(2) . . 2_666 no
O17 Cr1 O6 Bi1 -134.2(19) 1_655 . 2_666 no
O7 Cr1 O6 Bi1 100.8(17) 2_665 . 2_666 no
O6 Cr1 O14 Bi3 33(2) . . . no
O17 Cr1 O14 Bi3 161(2) 1_655 . . no
O7 Cr1 O14 Bi3 -76(2) 2_665 . . no
O6 Cr1 O17 Bi1 34(4) . 1_655 1_655 no
O14 Cr1 O17 Bi1 -90(4) . 1_655 1_655 no
O6 Cr1 O7 Bi3 -145.4(19) . 2_665 1_554 no
O6 Cr1 O7 Bi1 31.8(16) . 2_665 2_665 no
O14 Cr1 O7 Bi3 -32(2) . 2_665 1_554 no
O14 Cr1 O7 Bi1 145.2(15) . 2_665 2_665 no
O9 Cr2 O4 Bi2 89(2) . . 2_665 no
O11 Cr2 O4 Bi2 -147(2) . . 2_665 no
O12 Cr2 O4 Bi2 -34(3) 1_545 . 2_665 no
O4 Cr2 O9 Bi4 -131(2) . . 1_545 no
O4 Cr2 O9 Bi2 24(3) . . 2_666 no
O11 Cr2 O9 Bi4 102(2) . . 1_545 no
O11 Cr2 O9 Bi2 -103(2) . . 2_666 no
O12 Cr2 O9 Bi4 -11(3) 1_545 . 1_545 no
O12 Cr2 O9 Bi2 144(2) 1_545 . 2_666 no
O4 Cr2 O11 Bi4 101(4) . . 2_566 no
O9 Cr2 O11 Bi4 -134(4) . . 2_566 no
O12 Cr2 O11 Bi4 -15(4) 1_545 . 2_566 no
O18 Cr3 O10 Bi4 154(2) . . . no
O8 Cr3 O10 Bi4 42(3) 1_565 . . no
O5 Cr3 O10 Bi4 -82(2) 2_665 . . no
O10 Cr3 O18 Bi2 -82(5) . . . no
O8 Cr3 O18 Bi2 38(5) 1_565 . . no
O5 Cr3 O18 Bi2 155(4) 2_665 . . no
O10 Cr3 O5 Bi4 -20(3) . 2_665 1_554 no
O18 Cr3 O5 Bi4 105(2) . 2_665 1_554 no
O3 Cr4 O2 Bi3 99(3) . . 2_666 no
O13 Cr4 O2 Bi3 -28(3) . . 2_666 no
O1 Cr4 O2 Bi3 -141(2) 2_666 . 2_666 no
O2 Cr4 O3 Bi1 -158.3(19) . . 2_665 no
O13 Cr4 O3 Bi1 -30(3) . . 2_665 no
O1 Cr4 O3 Bi1 78(2) 2_666 . 2_665 no
O2 Cr4 O13 Bi3 148.5(17) . . 1_554 no
O3 Cr4 O13 Bi3 21(2) . . 1_554 no
O1 Cr4 O13 Bi3 -92.1(18) 2_666 . 1_554 no
O2 Cr4 O1 Bi3 92.6(19) . 2_666 . no
O2 Cr4 O1 Bi1 -90(2) . 2_666 2_666 no
O3 Cr4 O1 Bi3 -143.9(17) . 2_666 . no
O3 Cr4 O1 Bi1 34(2) . 2_666 2_666 no
O13 Cr4 O1 Bi3 -28.2(18) . 2_666 . no
O13 Cr4 O1 Bi1 149.6(15) . 2_666 2_666 no
O21 Cr5 O15 Bi1 -154(3) . . . no
O22 Cr5 O15 Bi1 87(3) . . . no
O24 Cr5 O15 Bi1 -32(3) . . . no
O15 Cr5 O21 Bi2 84(3) . . 2_666 no
O22 Cr5 O21 Bi2 -161(2) . . 2_666 no
O24 Cr5 O21 Bi2 -38(3) . . 2_666 no
O15 Cr5 O22 Cr8 112(3) . . . no
O21 Cr5 O22 Cr8 -8(3) . . . no
O24 Cr5 O22 Cr8 -130(3) . . . no
O15 Cr5 O24 Bi2 -167(4) . . 2_665 no
O21 Cr5 O24 Bi2 -45(5) . . 2_665 no
O22 Cr5 O24 Bi2 78(4) . . 2_665 no
O23 Cr6 O16 Bi2 -162(3) . . . no
O25 Cr6 O16 Bi2 -43(4) . . . no
O26 Cr6 O16 Bi2 77(4) 1_655 . . no
O16 Cr6 O23 Bi1 85(2) . . 2_666 no
O25 Cr6 O23 Bi1 -39(2) . . 2_666 no
O26 Cr6 O23 Bi1 -157.3(18) 1_655 . 2_666 no
O16 Cr6 O26 Cr7 158(5) . 1_655 1_655 no
O23 Cr6 O26 Cr7 37(5) . 1_655 1_655 no
O25 Cr6 O26 Cr7 -79(5) . 1_655 1_655 no
O20 Cr7 O26 Cr6 -5(6) . . 1_455 no
O28 Cr7 O26 Cr6 -128(5) . . 1_455 no
O30 Cr7 O26 Cr6 119(5) 2_665 . 1_455 no
O20 Cr7 O28 Bi4 -59(4) . . . no
O26 Cr7 O28 Bi4 66(4) . . . no
O30 Cr7 O28 Bi4 177(3) 2_665 . . no
O20 Cr7 O30 Bi4 -121(2) . 2_665 1_554 no
O26 Cr7 O30 Bi4 114.2(17) . 2_665 1_554 no
O28 Cr7 O30 Bi4 2(2) . 2_665 1_554 no
O22 Cr8 O19 Bi4 -144(3) . . 2_666 no
O27 Cr8 O19 Bi4 96(3) . . 2_666 no
O29 Cr8 O19 Bi4 -24(3) 2_666 . 2_666 no
O19 Cr8 O22 Cr5 87(3) . . . no
O27 Cr8 O22 Cr5 -150(3) . . . no
O29 Cr8 O22 Cr5 -34(3) 2_666 . . no
O19 Cr8 O27 Bi3 64(3) . . 1_554 no
O22 Cr8 O27 Bi3 -55(3) . . 1_554 no
O29 Cr8 O27 Bi3 -174(2) 2_666 . 1_554 no
